data_4129427
loop_
_publ_author_name
'Mutoh, Katsuya'
'Nakagawa, Yuki'
'Sakamoto, Akira'
'Kobayashi, Yoichi'
'Abe, Jiro'

_publ_section_title
;
 Stepwise Two-Photon-Gated Photochemical Reaction in Photochromic
 [2.2]Paracyclophane-Bridged Bis(imidazole dimer).
;
_journal_issue 17
_journal_name_full 'Journal of the American Chemical Society'
_journal_page_first 5674
_journal_page_last 5677
_journal_paper_doi 10.1021/jacs.5b02862
_journal_volume 137
_journal_year 2015
_chemical_formula_sum 'C106 H94 N14 O4'
_chemical_formula_weight 1627.95
_space_group_crystal_system triclinic
_space_group_IT_number 2
_space_group_name_Hall '-P 1'
_space_group_name_H-M_alt 'P -1'
_atom_sites_solution_hydrogens geom
_atom_sites_solution_primary direct
_atom_sites_solution_secondary difmap
_cell_angle_alpha 82.668(10)
_cell_angle_beta 87.451(9)
_cell_angle_gamma 73.233(9)
_cell_formula_units_Z 2
_cell_length_a 9.970(7)
_cell_length_b 12.460(9)
_cell_length_c 36.86(3)
_cell_measurement_reflns_used 6681
_cell_measurement_temperature 90.0
_cell_measurement_theta_max 24.3986
_cell_measurement_theta_min 2.2494
_cell_volume 4348(6)
_computing_cell_refinement 'SAINT V8.32B (Bruker AXS Inc., 2013)'
_computing_data_collection 'Bruker SMART APEXII'
_computing_data_reduction 'SAINT V8.32B (Bruker AXS Inc., 2013)'
_computing_molecular_graphics 'XSHELL V6.3.1 (Bruker AXS)'
_computing_publication_material 'Generate Report (Bruker AXS)'
_computing_structure_refinement 'SHELXL-2013 (Sheldrick, 2013)'
_diffrn_ambient_temperature 90.0
_diffrn_detector_area_resol_mean 8.3333
_diffrn_measured_fraction_theta_full 0.965
_diffrn_measured_fraction_theta_max 0.965
_diffrn_measurement_device_type 'Bruker D8 goniometer'
_diffrn_measurement_method 'omega scans'
_diffrn_radiation_monochromator graphite
_diffrn_radiation_type MoK\a
_diffrn_radiation_wavelength 0.71073
_diffrn_reflns_av_R_equivalents 0.0203
_diffrn_reflns_limit_h_max 11
_diffrn_reflns_limit_h_min -10
_diffrn_reflns_limit_k_max 14
_diffrn_reflns_limit_k_min -14
_diffrn_reflns_limit_l_max 42
_diffrn_reflns_limit_l_min -30
_diffrn_reflns_number 19755
_diffrn_reflns_theta_full 24.49
_diffrn_reflns_theta_max 24.49
_diffrn_reflns_theta_min 1.67
_diffrn_source 'sealed tube'
_exptl_absorpt_coefficient_mu 0.077
_exptl_absorpt_correction_T_max 1.00
_exptl_absorpt_correction_T_min 0.93
_exptl_absorpt_correction_type empirical
_exptl_absorpt_process_details 'SADABS Sheldrick 1996'
_exptl_crystal_colour colorless
_exptl_crystal_density_diffrn 1.243
_exptl_crystal_density_method 'not measured'
_exptl_crystal_description block
_exptl_crystal_F_000 1720
_exptl_crystal_size_max 0.350
_exptl_crystal_size_mid 0.300
_exptl_crystal_size_min 0.020
_refine_diff_density_max 0.283
_refine_diff_density_min -0.230
_refine_ls_extinction_method none
_refine_ls_goodness_of_fit_ref 0.999
_refine_ls_hydrogen_treatment mixed
_refine_ls_matrix_type full
_refine_ls_number_parameters 1165
_refine_ls_number_reflns 13961
_refine_ls_number_restraints 0
_refine_ls_restrained_S_all 0.999
_refine_ls_R_factor_all 0.0622
_refine_ls_R_factor_gt 0.0433
_refine_ls_shift/su_max 0.000
_refine_ls_shift/su_mean 0.000
_refine_ls_structure_factor_coef Fsqd
_refine_ls_weighting_details 'w=1/[\s^2^(Fo^2^)+(0.0386P)^2^+2.2838P] where P=(Fo^2^+2Fc^2^)/3'
_refine_ls_weighting_scheme calc
_refine_ls_wR_factor_gt 0.0945
_refine_ls_wR_factor_ref 0.1044
_reflns_number_gt 10707
_reflns_number_total 13961
_reflns_threshold_expression 'I > 2\s(I)'
_cod_data_source_file ja5b02862_si_004.cif
_cod_data_source_block I
_cod_original_cell_volume 4348.(5)
_cod_database_code 4129427

loop_
_space_group_symop_operation_xyz
'x, y, z'
'-x, -y, -z'

loop_
_atom_site_type_symbol
_atom_site_label
_atom_site_fract_x
_atom_site_fract_y
_atom_site_fract_z
_atom_site_U_iso_or_equiv
_atom_site_adp_type
_atom_site_calc_flag
_atom_site_refinement_flags_adp
_atom_site_refinement_flags_posn
_atom_site_occupancy
O O3 0.19811(14) 0.41562(13) 0.22457(4) 0.0260(3) Uani d . . 1
O O4 0.28500(14) 0.31238(13) 0.29288(4) 0.0243(3) Uani d . . 1
N N1 1.07775(14) 0.12347(12) 0.16609(4) 0.0148(3) Uani d . . 1
N N2 0.90469(15) 0.06124(13) 0.14991(4) 0.0155(3) Uani d . . 1
O O1 0.27781(15) 0.18972(13) 0.20536(4) 0.0252(3) Uani d . . 1
O O2 0.36751(14) 0.08887(13) 0.27357(4) 0.0268(3) Uani d . . 1
N N5 0.48818(15) 0.36678(12) 0.33440(4) 0.0162(3) Uani d . . 1
N N6 0.65114(16) 0.44045(13) 0.35004(4) 0.0174(3) Uani d . . 1
N N3 0.81546(15) 0.37543(12) 0.14940(4) 0.0162(3) Uani d . . 1
N N7 0.75615(15) 0.11650(12) 0.35135(4) 0.0174(3) Uani d . . 1
N N4 0.98510(15) 0.41853(12) 0.17598(4) 0.0161(3) Uani d . . 1
N N8 0.57918(15) 0.08257(12) 0.32503(4) 0.0162(3) Uani d . . 1
N N10 0.81366(17) 0.59889(14) 0.32799(4) 0.0258(4) Uani d . . 1
N N9 0.74754(17) 0.89448(14) 0.17010(4) 0.0265(4) Uani d . . 1
C C15 0.45854(18) 0.39921(15) 0.36924(5) 0.0164(4) Uani d . . 1
C C16 0.86303(17) 0.38871(14) 0.18101(5) 0.0145(4) Uani d . . 1
C C17 0.67697(18) 0.37951(15) 0.28806(5) 0.0158(4) Uani d . . 1
C C18 0.95670(18) 0.10391(14) 0.17665(5) 0.0144(4) Uani d . . 1
C C19 0.68677(18) 0.13550(14) 0.25196(5) 0.0151(4) Uani d . . 1
H H19 0.5908 0.1383 0.2551 0.018 Uiso calc U R 1
C C20 0.57527(18) 0.34204(15) 0.19338(5) 0.0165(4) Uani d . . 1
H H20A 0.5765 0.3912 0.1701 0.02 Uiso calc U R 1
H H20B 0.4765 0.3547 0.2014 0.02 Uiso calc U R 1
C C21 0.60561(18) 0.39269(15) 0.32372(5) 0.0153(4) Uani d . . 1
C C22 0.73896(18) 0.14761(14) 0.21642(5) 0.0147(4) Uani d . . 1
C C23 1.10362(18) 0.09208(15) 0.13099(5) 0.0153(4) Uani d . . 1
C C24 0.65546(18) 0.37557(14) 0.22195(5) 0.0159(4) Uani d . . 1
C C25 0.66255(18) 0.09447(15) 0.37826(5) 0.0168(4) Uani d . . 1
C C26 0.87774(18) 0.36256(14) 0.24881(5) 0.0150(4) Uani d . . 1
H H26 0.9735 0.3606 0.2458 0.018 Uiso calc U R 1
C C27 0.89234(18) 0.38023(15) 0.08458(5) 0.0177(4) Uani d . . 1
C C28 1.35936(18) 0.07789(15) 0.12600(5) 0.0194(4) Uani d . . 1
H H28 1.3693 0.0514 0.1513 0.023 Uiso calc U R 1
C C29 0.55797(18) 0.44713(15) 0.37934(5) 0.0168(4) Uani d . . 1
C C30 0.99778(18) 0.05145(15) 0.12082(5) 0.0159(4) Uani d . . 1
C C31 0.76837(18) 0.11941(14) 0.28323(5) 0.0149(4) Uani d . . 1
C C32 1.22831(18) 0.10345(15) 0.10954(5) 0.0162(4) Uani d . . 1
C C33 0.91150(18) 0.39566(15) 0.12295(5) 0.0163(4) Uani d . . 1
C C34 1.01694(18) 0.42401(15) 0.13905(5) 0.0164(4) Uani d . . 1
C C35 0.59716(18) 0.38893(14) 0.25679(5) 0.0156(4) Uani d . . 1
H H35 0.4984 0.4052 0.2595 0.019 Uiso calc U R 1
C C36 0.55309(18) 0.07127(15) 0.36221(5) 0.0166(4) Uani d . . 1
C C37 0.70377(17) 0.10904(15) 0.31966(5) 0.0150(4) Uani d . . 1
C C38 1.14288(18) 0.45682(15) 0.12426(5) 0.0176(4) Uani d . . 1
C C39 0.97831(18) -0.00023(15) 0.08839(5) 0.0173(4) Uani d . . 1
C C40 0.96750(18) 0.10777(14) 0.24344(5) 0.0157(4) Uani d . . 1
H H40 1.0663 0.0911 0.2406 0.019 Uiso calc U R 1
C C41 0.33473(18) 0.37988(15) 0.38972(5) 0.0173(4) Uani d . . 1
C C42 0.57284(19) 0.50283(16) 0.41121(5) 0.0189(4) Uani d . . 1
C C43 0.79689(18) 0.37797(14) 0.21732(5) 0.0146(4) Uani d . . 1
N N15 0.43937(17) 0.76052(15) 0.01997(5) 0.0336(4) Uani d . . 1
C C45 0.92486(18) 0.28210(15) 0.31425(5) 0.0176(4) Uani d . . 1
H H45A 0.8742 0.2836 0.338 0.021 Uiso calc U R 1
H H45B 1.0011 0.3174 0.316 0.021 Uiso calc U R 1
C C46 0.63806(18) 0.21444(15) 0.18640(5) 0.0163(4) Uani d . . 1
H H46A 0.5607 0.1799 0.1853 0.02 Uiso calc U R 1
H H46B 0.6878 0.2111 0.1625 0.02 Uiso calc U R 1
N N12 0.98194(18) 0.75240(16) 0.48154(5) 0.0332(4) Uani d . . 1
C C48 0.9827(2) 0.39979(16) 0.05602(5) 0.0222(4) Uani d . . 1
H H48 1.0611 0.4244 0.0609 0.027 Uiso calc U R 1
C C49 0.82458(18) 0.35002(14) 0.28428(5) 0.0148(4) Uani d . . 1
C C50 0.43075(18) 0.03539(15) 0.37776(5) 0.0178(4) Uani d . . 1
C C51 0.68821(18) 0.10401(15) 0.41683(5) 0.0182(4) Uani d . . 1
C C52 0.0884(2) 0.38834(17) 0.39064(5) 0.0248(4) Uani d . . 1
H H52 0.0011 0.4087 0.3785 0.03 Uiso calc U R 1
C C53 0.20500(19) 0.40916(16) 0.37233(5) 0.0207(4) Uani d . . 1
H H53 0.1965 0.4437 0.3477 0.025 Uiso calc U R 1
C C54 0.1830(2) 0.07546(18) 0.39061(5) 0.0251(4) Uani d . . 1
H H54 0.0912 0.1261 0.3882 0.03 Uiso calc U R 1
C C55 0.99057(18) 0.15473(15) 0.30658(5) 0.0176(4) Uani d . . 1
H H55A 1.0885 0.1441 0.298 0.021 Uiso calc U R 1
H H55B 0.9922 0.1044 0.3297 0.021 Uiso calc U R 1
C C56 1.21668(19) 0.14166(15) 0.07198(5) 0.0186(4) Uani d . . 1
H H56 1.1285 0.1588 0.0604 0.022 Uiso calc U R 1
C C57 1.47520(19) 0.09108(16) 0.10543(5) 0.0230(4) Uani d . . 1
H H57 1.5638 0.0737 0.1168 0.028 Uiso calc U R 1
C C58 0.90979(18) 0.12124(14) 0.27833(5) 0.0147(4) Uani d . . 1
C C59 0.34435(19) 0.32947(16) 0.42604(5) 0.0206(4) Uani d . . 1
H H59 0.4315 0.3093 0.4383 0.025 Uiso calc U R 1
C C60 1.2706(2) 0.37567(18) 0.12205(6) 0.0288(5) Uani d . . 1
H H60 1.2784 0.299 0.1307 0.035 Uiso calc U R 1
C C61 0.7797(2) 0.34249(17) 0.07630(5) 0.0264(5) Uani d . . 1
H H61 0.7183 0.3267 0.0953 0.032 Uiso calc U R 1
C C62 0.88631(18) 0.11777(14) 0.21240(5) 0.0145(4) Uani d . . 1
C C63 0.8040(2) 0.13860(18) 0.42458(5) 0.0280(5) Uani d . . 1
H H63 0.8632 0.1555 0.4051 0.034 Uiso calc U R 1
C C64 0.84714(19) 0.02391(17) 0.07239(5) 0.0225(4) Uani d . . 1
H H64 0.7687 0.0754 0.0823 0.027 Uiso calc U R 1
C C65 0.29568(19) 0.10804(16) 0.37429(5) 0.0208(4) Uani d . . 1
H H65 0.2803 0.1805 0.3607 0.025 Uiso calc U R 1
C C66 0.4562(2) 0.55243(16) 0.43215(5) 0.0216(4) Uani d . . 1
H H66 0.3662 0.5489 0.426 0.026 Uiso calc U R 1
C C67 1.0917(2) -0.07583(16) 0.07321(5) 0.0227(4) Uani d . . 1
H H67 1.1816 -0.0944 0.0839 0.027 Uiso calc U R 1
C C68 0.6022(2) 0.08160(16) 0.44623(5) 0.0230(4) Uani d . . 1
H H68 0.5221 0.0585 0.4418 0.028 Uiso calc U R 1
C C69 0.9432(2) -0.10051(18) 0.02725(5) 0.0296(5) Uani d . . 1
H H69 0.9314 -0.1351 0.0066 0.036 Uiso calc U R 1
N N14 0.27076(19) 0.60802(16) 0.19751(5) 0.0371(5) Uani d . . 1
C C71 0.4700(2) 0.60654(16) 0.46169(5) 0.0251(4) Uani d . . 1
H H71 0.3898 0.6381 0.4759 0.03 Uiso calc U R 1
C C72 0.9589(2) 0.38346(16) 0.02045(5) 0.0266(5) Uani d . . 1
H H72 1.0223 0.3957 0.0014 0.032 Uiso calc U R 1
C C73 0.2033(2) -0.02961(18) 0.41019(5) 0.0284(5) Uani d . . 1
H H73 0.1261 -0.0512 0.4215 0.034 Uiso calc U R 1
C C74 0.6323(2) 0.09263(17) 0.48176(5) 0.0261(5) Uani d . . 1
H H74 0.5727 0.0773 0.5013 0.031 Uiso calc U R 1
C C75 0.8344(2) 0.1488(2) 0.46011(5) 0.0345(5) Uani d . . 1
H H75 0.9143 0.1718 0.4648 0.041 Uiso calc U R 1
C C76 0.6652(2) 0.63746(18) 0.03777(6) 0.0318(5) Uani d . . 1
H H76 0.735 0.568 0.0358 0.038 Uiso calc U R 1
C C77 0.9301(2) 0.59661(18) 0.30811(5) 0.0276(5) Uani d . . 1
H H77 0.9863 0.526 0.3017 0.033 Uiso calc U R 1
C C78 0.7559(2) 0.32770(18) 0.04074(5) 0.0349(5) Uani d . . 1
H H78 0.6784 0.3022 0.0357 0.042 Uiso calc U R 1
C C79 1.46197(19) 0.12968(16) 0.06825(5) 0.0229(4) Uani d . . 1
H H79 1.5412 0.1389 0.0543 0.028 Uiso calc U R 1
C C80 1.3791(2) 0.51528(19) 0.09492(5) 0.0309(5) Uani d . . 1
H H80 1.4592 0.5354 0.0849 0.037 Uiso calc U R 1
C C81 0.5990(2) 0.61501(18) 0.47065(5) 0.0298(5) Uani d . . 1
H H81 0.608 0.6529 0.4908 0.036 Uiso calc U R 1
C C82 0.7783(2) 0.80712(17) 0.15081(6) 0.0291(5) Uani d . . 1
H H82 0.8039 0.8192 0.1258 0.035 Uiso calc U R 1
C C83 0.4509(2) -0.07134(17) 0.39725(5) 0.0241(4) Uani d . . 1
H H83 0.5424 -0.1223 0.3997 0.029 Uiso calc U R 1
N N11 0.3136(2) 0.88350(16) 0.29070(5) 0.0373(5) Uani d . . 1
C C85 0.0994(2) 0.33786(17) 0.42671(5) 0.0258(5) Uani d . . 1
H H85 0.0199 0.3234 0.4392 0.031 Uiso calc U R 1
C C86 1.33266(19) 0.15457(16) 0.05165(5) 0.0220(4) Uani d . . 1
H H86 1.3235 0.1805 0.0263 0.026 Uiso calc U R 1
C C87 1.0742(2) -0.12408(18) 0.04263(5) 0.0290(5) Uani d . . 1
H H87 1.1528 -0.1738 0.0321 0.035 Uiso calc U R 1
C C88 0.2278(2) 0.30866(16) 0.44433(5) 0.0243(4) Uani d . . 1
H H88 0.2357 0.2743 0.469 0.029 Uiso calc U R 1
C C89 0.8444(2) 0.34978(17) 0.01254(5) 0.0315(5) Uani d . . 1
H H89 0.8264 0.3418 -0.0119 0.038 Uiso calc U R 1
C C90 0.3371(2) -0.10357(18) 0.41322(5) 0.0292(5) Uani d . . 1
H H90 0.3513 -0.1767 0.4263 0.035 Uiso calc U R 1
C C91 0.7029(2) 0.51140(18) 0.42078(5) 0.0283(5) Uani d . . 1
H H91 0.7839 0.4781 0.4071 0.034 Uiso calc U R 1
C C92 0.7485(2) 0.12576(18) 0.48890(5) 0.0294(5) Uani d . . 1
H H92 0.7693 0.1326 0.5133 0.035 Uiso calc U R 1
C C93 1.3876(2) 0.40536(19) 0.10730(6) 0.0325(5) Uani d . . 1
H H93 1.4743 0.3487 0.1058 0.039 Uiso calc U R 1
C C94 0.8297(2) -0.02623(18) 0.04219(5) 0.0284(5) Uani d . . 1
H H94 0.7396 -0.0096 0.0317 0.034 Uiso calc U R 1
C C95 0.7155(2) 0.5678(2) 0.44998(6) 0.0340(5) Uani d . . 1
H H95 0.8046 0.5741 0.4558 0.041 Uiso calc U R 1
C C96 0.7394(2) 0.68136(18) 0.20143(6) 0.0343(5) Uani d . . 1
H H96 0.7366 0.6084 0.212 0.041 Uiso calc U R 1
C C97 0.4618(2) 0.83239(19) 0.04115(6) 0.0332(5) Uani d . . 1
H H97 0.3908 0.9016 0.0425 0.04 Uiso calc U R 1
C C98 0.9111(2) 0.82805(18) 0.45516(6) 0.0325(5) Uani d . . 1
H H98 0.8557 0.8988 0.4617 0.039 Uiso calc U R 1
C C99 0.5418(2) 0.66458(18) 0.01895(6) 0.0310(5) Uani d . . 1
H H99 0.5285 0.6113 0.0042 0.037 Uiso calc U R 1
C C100 1.1347(2) 0.56760(18) 0.11163(6) 0.0342(5) Uani d . . 1
H H100 1.0481 0.6247 0.1128 0.041 Uiso calc U R 1
C C101 1.0597(2) 0.65487(19) 0.47122(6) 0.0342(5) Uani d . . 1
H H101 1.1125 0.5997 0.4894 0.041 Uiso calc U R 1
C C102 0.7750(2) 0.70060(18) 0.16503(6) 0.0359(5) Uani d . . 1
H H102 0.7969 0.641 0.1501 0.043 Uiso calc U R 1
C C103 0.9935(2) 0.7082(2) 0.40898(6) 0.0359(5) Uani d . . 1
H H103 0.9974 0.6928 0.3843 0.043 Uiso calc U R 1
C C104 0.7362(2) 0.69947(18) 0.33619(6) 0.0348(5) Uani d . . 1
H H104 0.6529 0.7033 0.3502 0.042 Uiso calc U R 1
C C105 0.3514(2) 0.6589(2) 0.31316(8) 0.0477(7) Uani d . . 1
H H105 0.3651 0.5807 0.3208 0.057 Uiso calc U R 1
C C106 0.7084(2) 0.76967(19) 0.22189(6) 0.0352(5) Uani d . . 1
H H106 0.6845 0.7591 0.2471 0.042 Uiso calc U R 1
C C107 0.5815(2) 0.8125(2) 0.06125(7) 0.0432(6) Uani d . . 1
H H107 0.5921 0.8666 0.076 0.052 Uiso calc U R 1
C C108 0.7124(2) 0.87421(19) 0.20529(6) 0.0366(5) Uani d . . 1
H H108 0.6889 0.9354 0.2196 0.044 Uiso calc U R 1
C C109 0.9132(2) 0.81015(19) 0.41887(6) 0.0359(5) Uani d . . 1
H H109 0.8603 0.8669 0.4012 0.043 Uiso calc U R 1
C C110 0.2741(2) 0.8507(2) 0.32391(6) 0.0386(6) Uani d . . 1
H H110 0.2328 0.9063 0.3396 0.046 Uiso calc U R 1
C C111 1.2533(2) 0.5960(2) 0.09710(7) 0.0426(6) Uani d . . 1
H H111 1.2467 0.6726 0.0886 0.051 Uiso calc U R 1
C C112 1.0680(2) 0.62928(19) 0.43574(6) 0.0344(5) Uani d . . 1
H H112 1.1245 0.558 0.4299 0.041 Uiso calc U R 1
C C113 0.7708(3) 0.7980(2) 0.32543(7) 0.0467(6) Uani d . . 1
H H113 0.712 0.868 0.3317 0.056 Uiso calc U R 1
C C114 0.9725(2) 0.6913(2) 0.29654(6) 0.0389(6) Uani d . . 1
H H114 1.0562 0.6858 0.2826 0.047 Uiso calc U R 1
C C115 0.8911(3) 0.7941(2) 0.30555(7) 0.0480(7) Uani d . . 1
H H115 0.9178 0.8609 0.2981 0.058 Uiso calc U R 1
C C116 0.2906(3) 0.7385(2) 0.33665(7) 0.0499(7) Uani d . . 1
H H116 0.2613 0.7167 0.3606 0.06 Uiso calc U R 1
C C117 0.6855(2) 0.7126(2) 0.05949(6) 0.0436(6) Uani d . . 1
H H117 0.7693 0.6962 0.073 0.052 Uiso calc U R 1
C C118 0.2535(3) 0.8292(3) 0.17396(12) 0.1051(16) Uani d . . 1
H H118 0.2472 0.9062 0.1662 0.126 Uiso calc U R 1
C C125 0.3802(3) 0.6373(2) 0.18175(7) 0.0448(6) Uani d . . 1
H H125 0.4653 0.5798 0.1791 0.054 Uiso calc U R 1
C C120 0.3753(3) 0.7467(2) 0.16925(8) 0.0664(9) Uani d . . 1
H H120 0.4543 0.7647 0.1576 0.08 Uiso calc U R 1
C C121 0.3702(3) 0.8056(2) 0.26916(7) 0.0554(7) Uani d . . 1
H H121 0.398 0.8292 0.2452 0.067 Uiso calc U R 1
C C122 0.1533(3) 0.6887(2) 0.20102(8) 0.0531(7) Uani d . . 1
H H122 0.0742 0.6685 0.2117 0.064 Uiso calc U R 1
C C123 0.3909(3) 0.6945(2) 0.27914(8) 0.0572(7) Uani d . . 1
H H123 0.4326 0.6416 0.2626 0.069 Uiso calc U R 1
C C124 0.1404(3) 0.7995(3) 0.18999(12) 0.1005(15) Uani d . . 1
H H124 0.0546 0.8555 0.1933 0.121 Uiso calc U R 1
H H4A 0.522(2) 0.0762(17) 0.3066(6) 0.026(5) Uiso d . . 1
H H3A 0.835(2) 0.0252(18) 0.1545(5) 0.032(6) Uiso d . . 1
H H1A 0.716(2) 0.4795(18) 0.3453(6) 0.033(6) Uiso d . . 1
H H2A 1.045(2) 0.4261(17) 0.1935(6) 0.032(6) Uiso d . . 1
H H5A 0.357(3) 0.325(2) 0.3055(7) 0.058(8) Uiso d . . 1
H H10A 0.208(3) 0.175(2) 0.1937(7) 0.054(8) Uiso d . . 1
H H6A 0.307(2) 0.241(2) 0.2900(7) 0.047(8) Uiso d . . 1
H H9A 0.252(3) 0.263(2) 0.2074(7) 0.056(8) Uiso d . . 1
H H8A 0.241(3) 0.467(2) 0.2169(7) 0.054(8) Uiso d . . 1
H H11A 0.344(3) 0.115(2) 0.2504(7) 0.055(8) Uiso d . . 1
H H7A 0.224(3) 0.391(2) 0.2494(8) 0.070(9) Uiso d . . 1
H H12A 0.343(3) 0.025(3) 0.2791(8) 0.076(10) Uiso d . . 1

loop_
_atom_site_aniso_label
_atom_site_aniso_U_11
_atom_site_aniso_U_22
_atom_site_aniso_U_33
_atom_site_aniso_U_12
_atom_site_aniso_U_13
_atom_site_aniso_U_23
O3 0.0259(8) 0.0307(9) 0.0261(8) -0.0163(7) -0.0045(6) -0.0004(6)
O4 0.0269(8) 0.0267(9) 0.0220(7) -0.0104(7) -0.0034(6) -0.0048(6)
N1 0.0156(8) 0.0150(8) 0.0135(8) -0.0039(6) 0.0023(6) -0.0030(6)
N2 0.0152(8) 0.0173(8) 0.0153(8) -0.0059(7) 0.0033(6) -0.0050(6)
O1 0.0270(8) 0.0274(9) 0.0239(8) -0.0105(7) -0.0038(6) -0.0053(6)
O2 0.0280(8) 0.0325(9) 0.0234(8) -0.0148(7) -0.0046(6) -0.0004(7)
N5 0.0166(8) 0.0169(8) 0.0146(8) -0.0035(6) 0.0019(6) -0.0042(6)
N6 0.0155(8) 0.0208(9) 0.0173(8) -0.0061(7) 0.0027(6) -0.0063(6)
N3 0.0165(8) 0.0167(8) 0.0149(8) -0.0045(6) 0.0012(6) -0.0017(6)
N7 0.0184(8) 0.0194(9) 0.0140(8) -0.0056(7) 0.0027(6) -0.0013(6)
N4 0.0156(8) 0.0179(8) 0.0154(8) -0.0059(6) -0.0002(6) -0.0020(6)
N8 0.0172(8) 0.0178(8) 0.0137(8) -0.0055(7) 0.0003(7) -0.0016(6)
N10 0.0275(9) 0.0247(10) 0.0270(9) -0.0089(8) -0.0015(7) -0.0057(7)
N9 0.0275(9) 0.0242(10) 0.0308(10) -0.0116(7) 0.0011(8) -0.0052(8)
C15 0.0154(9) 0.0166(10) 0.0158(9) -0.0018(8) 0.0027(7) -0.0039(7)
C16 0.0144(9) 0.0124(9) 0.0159(9) -0.0026(7) 0.0007(7) -0.0014(7)
C17 0.0197(10) 0.0125(9) 0.0164(9) -0.0059(8) 0.0025(7) -0.0040(7)
C18 0.0164(9) 0.0125(9) 0.0139(9) -0.0033(7) 0.0002(7) -0.0021(7)
C19 0.0143(9) 0.0150(9) 0.0180(9) -0.0072(7) 0.0026(7) -0.0033(7)
C20 0.0140(9) 0.0208(10) 0.0145(9) -0.0042(8) 0.0008(7) -0.0028(7)
C21 0.0162(9) 0.0150(9) 0.0145(9) -0.0037(7) 0.0007(7) -0.0029(7)
C22 0.0182(9) 0.0134(9) 0.0150(9) -0.0072(7) 0.0020(7) -0.0051(7)
C23 0.0155(9) 0.0140(9) 0.0146(9) -0.0010(7) 0.0016(7) -0.0029(7)
C24 0.0170(9) 0.0126(9) 0.0164(9) -0.0017(7) 0.0003(7) -0.0009(7)
C25 0.0157(9) 0.0191(10) 0.0146(9) -0.0041(8) 0.0029(7) -0.0009(7)
C26 0.0152(9) 0.0140(9) 0.0173(9) -0.0059(7) 0.0017(7) -0.0045(7)
C27 0.0204(10) 0.0142(10) 0.0165(9) -0.0024(8) -0.0014(8) -0.0007(7)
C28 0.0202(10) 0.0212(10) 0.0167(9) -0.0055(8) 0.0009(8) -0.0033(8)
C29 0.0161(9) 0.0185(10) 0.0145(9) -0.0028(8) 0.0020(7) -0.0035(7)
C30 0.0158(9) 0.0156(10) 0.0151(9) -0.0023(7) 0.0036(7) -0.0035(7)
C31 0.0189(9) 0.0101(9) 0.0160(9) -0.0045(7) 0.0022(7) -0.0027(7)
C32 0.0175(9) 0.0133(9) 0.0185(9) -0.0039(7) 0.0031(7) -0.0067(7)
C33 0.0162(9) 0.0154(10) 0.0155(9) -0.0029(8) 0.0019(7) -0.0001(7)
C34 0.0173(9) 0.0161(10) 0.0140(9) -0.0026(8) -0.0001(7) 0.0000(7)
C35 0.0139(9) 0.0124(9) 0.0199(10) -0.0027(7) 0.0022(7) -0.0033(7)
C36 0.0181(10) 0.0160(10) 0.0137(9) -0.0025(8) 0.0027(7) -0.0014(7)
C37 0.0133(9) 0.0142(9) 0.0163(9) -0.0026(7) 0.0012(7) -0.0013(7)
C38 0.0193(10) 0.0233(11) 0.0124(9) -0.0095(8) 0.0008(7) -0.0024(8)
C39 0.0182(10) 0.0192(10) 0.0154(9) -0.0066(8) 0.0034(7) -0.0031(7)
C40 0.0133(9) 0.0130(9) 0.0200(10) -0.0021(7) 0.0017(7) -0.0029(7)
C41 0.0194(10) 0.0158(10) 0.0185(10) -0.0061(8) 0.0039(8) -0.0070(7)
C42 0.0218(10) 0.0204(10) 0.0143(9) -0.0056(8) 0.0003(8) -0.0026(8)
C43 0.0178(9) 0.0090(9) 0.0168(9) -0.0030(7) 0.0025(7) -0.0038(7)
N15 0.0259(10) 0.0372(11) 0.0378(11) -0.0081(8) 0.0011(8) -0.0073(9)
C45 0.0171(9) 0.0230(10) 0.0148(9) -0.0082(8) 0.0014(7) -0.0054(8)
C46 0.0146(9) 0.0212(10) 0.0145(9) -0.0061(8) 0.0021(7) -0.0062(7)
N12 0.0355(10) 0.0381(11) 0.0276(10) -0.0119(9) -0.0007(8) -0.0063(8)
C48 0.0222(10) 0.0238(11) 0.0189(10) -0.0045(8) 0.0018(8) -0.0015(8)
C49 0.0188(9) 0.0128(9) 0.0154(9) -0.0070(7) 0.0002(7) -0.0054(7)
C50 0.0208(10) 0.0226(10) 0.0119(9) -0.0084(8) 0.0006(7) -0.0042(8)
C51 0.0181(10) 0.0196(10) 0.0151(9) -0.0032(8) 0.0005(8) -0.0012(8)
C52 0.0176(10) 0.0320(12) 0.0259(11) -0.0059(9) 0.0025(8) -0.0114(9)
C53 0.0208(10) 0.0236(11) 0.0170(10) -0.0040(8) 0.0023(8) -0.0064(8)
C54 0.0189(10) 0.0382(13) 0.0198(10) -0.0092(9) 0.0002(8) -0.0073(9)
C55 0.0138(9) 0.0239(10) 0.0148(9) -0.0047(8) 0.0015(7) -0.0028(8)
C56 0.0179(10) 0.0191(10) 0.0186(10) -0.0040(8) 0.0007(8) -0.0050(8)
C57 0.0166(10) 0.0269(11) 0.0256(11) -0.0052(8) 0.0004(8) -0.0058(8)
C58 0.0167(9) 0.0113(9) 0.0139(9) -0.0010(7) 0.0006(7) -0.0001(7)
C59 0.0215(10) 0.0237(11) 0.0186(10) -0.0079(8) 0.0007(8) -0.0064(8)
C60 0.0215(11) 0.0239(11) 0.0417(13) -0.0070(9) 0.0036(9) -0.0065(9)
C61 0.0339(12) 0.0322(12) 0.0184(10) -0.0181(10) -0.0005(9) -0.0017(9)
C62 0.0181(9) 0.0106(9) 0.0161(9) -0.0060(7) 0.0028(7) -0.0032(7)
C63 0.0296(11) 0.0423(13) 0.0173(10) -0.0194(10) 0.0044(9) -0.0034(9)
C64 0.0171(10) 0.0282(11) 0.0215(10) -0.0036(8) 0.0047(8) -0.0090(8)
C65 0.0221(10) 0.0239(11) 0.0177(10) -0.0082(8) 0.0007(8) -0.0037(8)
C66 0.0216(10) 0.0226(11) 0.0208(10) -0.0058(8) 0.0018(8) -0.0056(8)
C67 0.0203(10) 0.0248(11) 0.0236(10) -0.0048(8) 0.0002(8) -0.0094(8)
C68 0.0215(10) 0.0296(11) 0.0190(10) -0.0097(9) 0.0032(8) -0.0026(8)
C69 0.0315(12) 0.0369(13) 0.0244(11) -0.0108(10) -0.0007(9) -0.0156(9)
N14 0.0397(11) 0.0312(11) 0.0401(11) -0.0125(9) -0.0066(9) 0.0050(8)
C71 0.0309(11) 0.0236(11) 0.0212(10) -0.0071(9) 0.0067(9) -0.0080(8)
C72 0.0349(12) 0.0225(11) 0.0180(10) -0.0023(9) 0.0075(9) -0.0028(8)
C73 0.0280(11) 0.0455(14) 0.0193(10) -0.0223(10) 0.0054(9) -0.0061(9)
C74 0.0299(11) 0.0328(12) 0.0161(10) -0.0109(9) 0.0073(8) -0.0030(8)
C75 0.0396(13) 0.0520(15) 0.0217(11) -0.0277(11) -0.0014(10) -0.0056(10)
C76 0.0295(12) 0.0270(12) 0.0324(12) -0.0015(9) 0.0018(10) 0.0037(9)
C77 0.0263(11) 0.0298(12) 0.0270(11) -0.0085(9) -0.0024(9) -0.0029(9)
C78 0.0520(14) 0.0371(13) 0.0253(12) -0.0272(11) -0.0073(10) -0.0030(10)
C79 0.0185(10) 0.0233(11) 0.0266(11) -0.0055(8) 0.0081(8) -0.0054(8)
C80 0.0238(11) 0.0497(15) 0.0237(11) -0.0203(10) 0.0049(9) 0.0005(10)
C81 0.0458(13) 0.0320(12) 0.0173(10) -0.0178(10) 0.0014(9) -0.0086(9)
C82 0.0292(11) 0.0280(12) 0.0306(12) -0.0083(9) 0.0033(9) -0.0067(9)
C83 0.0245(10) 0.0262(11) 0.0212(10) -0.0076(9) 0.0014(8) -0.0003(8)
N11 0.0482(12) 0.0324(11) 0.0333(11) -0.0160(9) 0.0027(9) -0.0022(8)
C85 0.0239(11) 0.0302(12) 0.0281(11) -0.0128(9) 0.0107(9) -0.0130(9)
C86 0.0241(10) 0.0240(11) 0.0172(10) -0.0067(9) 0.0055(8) -0.0022(8)
C87 0.0288(11) 0.0308(12) 0.0287(11) -0.0057(9) 0.0049(9) -0.0162(9)
C88 0.0294(11) 0.0264(11) 0.0192(10) -0.0115(9) 0.0057(8) -0.0047(8)
C89 0.0552(14) 0.0228(11) 0.0172(10) -0.0109(10) -0.0041(10) -0.0044(8)
C90 0.0393(13) 0.0320(12) 0.0197(10) -0.0184(10) 0.0021(9) 0.0030(9)
C91 0.0219(11) 0.0416(13) 0.0227(11) -0.0088(9) 0.0033(8) -0.0108(9)
C92 0.0417(13) 0.0369(13) 0.0127(10) -0.0158(10) 0.0008(9) -0.0047(9)
C93 0.0205(11) 0.0374(13) 0.0416(13) -0.0097(10) 0.0090(9) -0.0118(10)
C94 0.0204(10) 0.0412(13) 0.0257(11) -0.0083(9) -0.0025(9) -0.0123(9)
C95 0.0332(12) 0.0516(15) 0.0254(11) -0.0226(11) -0.0016(10) -0.0094(10)
C96 0.0323(12) 0.0231(12) 0.0478(14) -0.0100(10) -0.0008(10) 0.0003(10)
C97 0.0268(12) 0.0305(12) 0.0395(13) -0.0041(10) 0.0086(10) -0.0064(10)
C98 0.0361(12) 0.0277(12) 0.0333(12) -0.0070(10) 0.0016(10) -0.0082(10)
C99 0.0335(12) 0.0275(12) 0.0337(12) -0.0110(10) 0.0045(10) -0.0062(9)
C100 0.0240(11) 0.0268(12) 0.0482(14) -0.0060(9) 0.0043(10) 0.0040(10)
C101 0.0282(12) 0.0321(13) 0.0404(13) -0.0061(10) -0.0078(10) -0.0005(10)
C102 0.0389(13) 0.0244(12) 0.0448(14) -0.0073(10) 0.0073(11) -0.0120(10)
C103 0.0380(13) 0.0473(15) 0.0276(12) -0.0166(11) 0.0039(10) -0.0143(11)
C104 0.0371(13) 0.0305(13) 0.0338(12) -0.0037(10) -0.0011(10) -0.0070(10)
C105 0.0418(14) 0.0209(13) 0.079(2) -0.0076(11) -0.0238(14) 0.0043(13)
C106 0.0479(14) 0.0360(13) 0.0283(12) -0.0232(11) 0.0008(10) -0.0017(10)
C107 0.0429(14) 0.0459(15) 0.0452(15) -0.0122(12) -0.0027(11) -0.0221(12)
C108 0.0537(15) 0.0305(13) 0.0335(13) -0.0221(11) 0.0083(11) -0.0129(10)
C109 0.0417(13) 0.0341(13) 0.0300(12) -0.0086(11) -0.0060(10) 0.0000(10)
C110 0.0493(15) 0.0373(14) 0.0287(12) -0.0108(11) 0.0020(11) -0.0070(10)
C111 0.0384(14) 0.0324(13) 0.0575(16) -0.0193(11) 0.0027(12) 0.0124(11)
C112 0.0210(11) 0.0300(12) 0.0537(15) -0.0056(9) 0.0037(10) -0.0165(11)
C113 0.0682(18) 0.0226(13) 0.0449(15) -0.0047(12) -0.0084(13) -0.0045(11)
C114 0.0399(13) 0.0502(16) 0.0337(13) -0.0272(12) -0.0054(10) 0.0046(11)
C115 0.0754(19) 0.0342(15) 0.0431(15) -0.0319(14) -0.0153(14) 0.0059(11)
C116 0.0528(16) 0.0580(18) 0.0371(14) -0.0223(14) -0.0036(12) 0.0175(13)
C117 0.0341(13) 0.0528(16) 0.0411(14) -0.0048(12) -0.0133(11) -0.0085(12)
C118 0.069(2) 0.0375(18) 0.202(4) -0.0224(17) -0.078(3) 0.055(2)
C125 0.0444(15) 0.0377(14) 0.0496(15) -0.0117(12) -0.0035(12) 0.0057(11)
C120 0.0583(18) 0.060(2) 0.083(2) -0.0358(16) -0.0289(16) 0.0364(16)
C121 0.0640(18) 0.0535(18) 0.0419(15) -0.0082(14) 0.0162(13) -0.0062(13)
C122 0.0328(14) 0.0493(17) 0.078(2) -0.0145(13) -0.0135(13) 0.0006(14)
C123 0.0636(18) 0.0458(17) 0.0556(18) 0.0009(14) -0.0037(14) -0.0188(14)
C124 0.0401(17) 0.0373(18) 0.214(5) 0.0037(14) -0.049(2) 0.004(2)

loop_
_atom_type_symbol
_atom_type_description
_atom_type_scat_dispersion_real
_atom_type_scat_dispersion_imag
_atom_type_scat_source
C C 0.0033 0.0016 'International Tables Vol C Tables 4.2.6.8 and 6.1.1.4'
H H 0.0000 0.0000 'International Tables Vol C Tables 4.2.6.8 and 6.1.1.4'
N N 0.0061 0.0033 'International Tables Vol C Tables 4.2.6.8 and 6.1.1.4'
O O 0.0106 0.0060 'International Tables Vol C Tables 4.2.6.8 and 6.1.1.4'

loop_
_geom_angle_atom_site_label_1
_geom_angle_atom_site_label_2
_geom_angle_atom_site_label_3
_geom_angle
H8A O3 H7A 107.(2)
H5A O4 H6A 109.(2)
C18 N1 C23 105.89(14)
C18 N2 C30 108.21(15)
C18 N2 H3A 122.4(13)
C30 N2 H3A 126.7(13)
H10A O1 H9A 107.(2)
H11A O2 H12A 108.(2)
C21 N5 C15 105.93(14)
C21 N6 C29 108.61(15)
C21 N6 H1A 122.2(13)
C29 N6 H1A 126.7(13)
C16 N3 C33 106.25(15)
C37 N7 C25 106.59(15)
C16 N4 C34 107.84(15)
C16 N4 H2A 128.8(13)
C34 N4 H2A 122.9(13)
C37 N8 C36 107.70(15)
C37 N8 H4A 125.4(12)
C36 N8 H4A 126.9(12)
C104 N10 C77 116.82(19)
C82 N9 C108 116.50(18)
C29 C15 N5 110.11(15)
C29 C15 C41 129.77(16)
N5 C15 C41 120.12(15)
N3 C16 N4 110.72(15)
N3 C16 C43 127.12(16)
N4 C16 C43 122.14(15)
C35 C17 C49 118.19(16)
C35 C17 C21 119.16(16)
C49 C17 C21 122.51(15)
N1 C18 N2 110.69(15)
N1 C18 C62 127.49(15)
N2 C18 C62 121.73(15)
C22 C19 C31 123.47(16)
C22 C19 H19 118.3
C31 C19 H19 118.3
C24 C20 C46 112.88(14)
C24 C20 H20A 109.0
C46 C20 H20A 109.0
C24 C20 H20B 109.0
C46 C20 H20B 109.0
H20A C20 H20B 107.8
N5 C21 N6 110.63(15)
N5 C21 C17 127.07(15)
N6 C21 C17 122.22(16)
C19 C22 C62 116.54(15)
C19 C22 C46 118.33(15)
C62 C22 C46 123.69(15)
C30 C23 N1 109.84(15)
C30 C23 C32 127.94(16)
N1 C23 C32 122.22(15)
C35 C24 C43 116.50(15)
C35 C24 C20 119.26(16)
C43 C24 C20 123.54(15)
C36 C25 N7 109.36(16)
C36 C25 C51 131.32(16)
N7 C25 C51 119.25(16)
C49 C26 C43 123.37(17)
C49 C26 H26 118.3
C43 C26 H26 118.3
C61 C27 C48 117.88(17)
C61 C27 C33 118.66(16)
C48 C27 C33 123.44(17)
C57 C28 C32 120.34(18)
C57 C28 H28 119.8
C32 C28 H28 119.8
C15 C29 N6 104.70(15)
C15 C29 C42 133.48(16)
N6 C29 C42 121.70(16)
C23 C30 N2 105.35(15)
C23 C30 C39 132.43(16)
N2 C30 C39 122.12(16)
C19 C31 C58 117.96(16)
C19 C31 C37 119.66(16)
C58 C31 C37 122.24(15)
C28 C32 C56 118.70(16)
C28 C32 C23 121.20(17)
C56 C32 C23 120.09(16)
C34 C33 N3 109.71(16)
C34 C33 C27 130.84(16)
N3 C33 C27 119.39(16)
C33 C34 N4 105.47(15)
C33 C34 C38 133.15(16)
N4 C34 C38 121.37(15)
C24 C35 C17 123.37(17)
C24 C35 H35 118.3
C17 C35 H35 118.3
N8 C36 C25 105.82(15)
N8 C36 C50 121.79(15)
C25 C36 C50 132.32(16)
N7 C37 N8 110.50(15)
N7 C37 C31 127.20(16)
N8 C37 C31 122.19(15)
C100 C38 C60 118.47(18)
C100 C38 C34 121.10(17)
C60 C38 C34 120.41(17)
C67 C39 C64 118.44(17)
C67 C39 C30 120.22(16)
C64 C39 C30 121.33(16)
C58 C40 C62 122.99(16)
C58 C40 H40 118.5
C62 C40 H40 118.5
C59 C41 C53 118.46(17)
C59 C41 C15 121.68(16)
C53 C41 C15 119.83(17)
C91 C42 C66 117.75(17)
C91 C42 C29 121.15(16)
C66 C42 C29 121.06(17)
C26 C43 C24 118.01(16)
C26 C43 C16 119.37(16)
C24 C43 C16 122.51(15)
C97 N15 C99 115.83(19)
C49 C45 C55 111.74(14)
C49 C45 H45A 109.3
C55 C45 H45A 109.3
C49 C45 H45B 109.3
C55 C45 H45B 109.3
H45A C45 H45B 107.9
C22 C46 C20 111.45(14)
C22 C46 H46A 109.3
C20 C46 H46A 109.3
C22 C46 H46B 109.3
C20 C46 H46B 109.3
H46A C46 H46B 108.0
C101 N12 C98 116.14(19)
C72 C48 C27 120.61(19)
C72 C48 H48 119.7
C27 C48 H48 119.7
C26 C49 C17 116.59(15)
C26 C49 C45 118.14(16)
C17 C49 C45 123.69(16)
C65 C50 C83 118.92(17)
C65 C50 C36 121.11(17)
C83 C50 C36 119.94(17)
C63 C51 C68 117.59(17)
C63 C51 C25 118.39(16)
C68 C51 C25 124.02(17)
C53 C52 C85 120.20(18)
C53 C52 H52 119.9
C85 C52 H52 119.9
C52 C53 C41 120.82(18)
C52 C53 H53 119.6
C41 C53 H53 119.6
C73 C54 C65 120.50(19)
C73 C54 H54 119.8
C65 C54 H54 119.8
C58 C55 C45 112.63(14)
C58 C55 H55A 109.1
C45 C55 H55A 109.1
C58 C55 H55B 109.1
C45 C55 H55B 109.1
H55A C55 H55B 107.8
C86 C56 C32 120.64(17)
C86 C56 H56 119.7
C32 C56 H56 119.7
C28 C57 C79 120.34(18)
C28 C57 H57 119.8
C79 C57 H57 119.8
C40 C58 C31 116.68(15)
C40 C58 C55 119.09(16)
C31 C58 C55 123.49(15)
C88 C59 C41 120.68(18)
C88 C59 H59 119.7
C41 C59 H59 119.7
C38 C60 C93 120.7(2)
C38 C60 H60 119.7
C93 C60 H60 119.7
C78 C61 C27 121.08(19)
C78 C61 H61 119.5
C27 C61 H61 119.5
C40 C62 C22 118.44(16)
C40 C62 C18 118.97(16)
C22 C62 C18 122.48(15)
C75 C63 C51 121.34(18)
C75 C63 H63 119.3
C51 C63 H63 119.3
C94 C64 C39 120.85(17)
C94 C64 H64 119.6
C39 C64 H64 119.6
C54 C65 C50 120.49(19)
C54 C65 H65 119.8
C50 C65 H65 119.8
C71 C66 C42 121.02(18)
C71 C66 H66 119.5
C42 C66 H66 119.5
C87 C67 C39 120.48(18)
C87 C67 H67 119.8
C39 C67 H67 119.8
C74 C68 C51 120.93(18)
C74 C68 H68 119.5
C51 C68 H68 119.5
C94 C69 C87 119.55(18)
C94 C69 H69 120.2
C87 C69 H69 120.2
C122 N14 C125 118.0(2)
C81 C71 C66 120.55(18)
C81 C71 H71 119.7
C66 C71 H71 119.7
C89 C72 C48 120.73(19)
C89 C72 H72 119.6
C48 C72 H72 119.6
C54 C73 C90 119.51(19)
C54 C73 H73 120.2
C90 C73 H73 120.2
C92 C74 C68 120.57(18)
C92 C74 H74 119.7
C68 C74 H74 119.7
C63 C75 C92 120.30(19)
C63 C75 H75 119.8
C92 C75 H75 119.8
C117 C76 C99 118.6(2)
C117 C76 H76 120.7
C99 C76 H76 120.7
N10 C77 C114 123.4(2)
N10 C77 H77 118.3
C114 C77 H77 118.3
C89 C78 C61 120.5(2)
C89 C78 H78 119.8
C61 C78 H78 119.8
C86 C79 C57 119.74(17)
C86 C79 H79 120.1
C57 C79 H79 120.1
C93 C80 C111 119.01(19)
C93 C80 H80 120.5
C111 C80 H80 120.5
C71 C81 C95 119.35(19)
C71 C81 H81 120.3
C95 C81 H81 120.3
N9 C82 C102 123.6(2)
N9 C82 H82 118.2
C102 C82 H82 118.2
C90 C83 C50 120.15(19)
C90 C83 H83 119.9
C50 C83 H83 119.9
C121 N11 C110 118.1(2)
C52 C85 C88 119.50(18)
C52 C85 H85 120.3
C88 C85 H85 120.3
C79 C86 C56 120.24(18)
C79 C86 H86 119.9
C56 C86 H86 119.9
C67 C87 C69 120.54(18)
C67 C87 H87 119.7
C69 C87 H87 119.7
C59 C88 C85 120.34(19)
C59 C88 H88 119.8
C85 C88 H88 119.8
C72 C89 C78 119.14(19)
C72 C89 H89 120.4
C78 C89 H89 120.4
C73 C90 C83 120.4(2)
C73 C90 H90 119.8
C83 C90 H90 119.8
C95 C91 C42 120.94(18)
C95 C91 H91 119.5
C42 C91 H91 119.5
C74 C92 C75 119.26(18)
C74 C92 H92 120.4
C75 C92 H92 120.4
C80 C93 C60 120.7(2)
C80 C93 H93 119.7
C60 C93 H93 119.7
C69 C94 C64 120.12(18)
C69 C94 H94 119.9
C64 C94 H94 119.9
C81 C95 C91 120.38(19)
C81 C95 H95 119.8
C91 C95 H95 119.8
C106 C96 C102 118.5(2)
C106 C96 H96 120.7
C102 C96 H96 120.7
N15 C97 C107 124.0(2)
N15 C97 H97 118.0
C107 C97 H97 118.0
N12 C98 C109 124.2(2)
N12 C98 H98 117.9
C109 C98 H98 117.9
N15 C99 C76 124.5(2)
N15 C99 H99 117.8
C76 C99 H99 117.8
C38 C100 C111 120.1(2)
C38 C100 H100 119.9
C111 C100 H100 119.9
N12 C101 C112 123.8(2)
N12 C101 H101 118.1
C112 C101 H101 118.1
C82 C102 C96 118.9(2)
C82 C102 H102 120.5
C96 C102 H102 120.5
C112 C103 C109 118.2(2)
C112 C103 H103 120.9
C109 C103 H103 120.9
N10 C104 C113 123.3(2)
N10 C104 H104 118.4
C113 C104 H104 118.4
C123 C105 C116 118.9(2)
C123 C105 H105 120.6
C116 C105 H105 120.6
C96 C106 C108 118.7(2)
C96 C106 H106 120.6
C108 C106 H106 120.6
C97 C107 C117 118.6(2)
C97 C107 H107 120.7
C117 C107 H107 120.7
N9 C108 C106 123.7(2)
N9 C108 H108 118.2
C106 C108 H108 118.1
C103 C109 C98 118.5(2)
C103 C109 H109 120.8
C98 C109 H109 120.8
N11 C110 C116 122.5(2)
N11 C110 H110 118.8
C116 C110 H110 118.8
C80 C111 C100 121.1(2)
C80 C111 H111 119.5
C100 C111 H111 119.5
C103 C112 C101 119.2(2)
C103 C112 H112 120.4
C101 C112 H112 120.4
C115 C113 C104 119.2(2)
C115 C113 H113 120.4
C104 C113 H113 120.4
C115 C114 C77 118.6(2)
C115 C114 H114 120.7
C77 C114 H114 120.7
C113 C115 C114 118.6(2)
C113 C115 H115 120.7
C114 C115 H115 120.7
C110 C116 C105 117.6(2)
C110 C116 H116 121.2
C105 C116 H116 121.2
C76 C117 C107 118.5(2)
C76 C117 H117 120.8
C107 C117 H117 120.8
C120 C118 C124 119.2(3)
C120 C118 H118 120.4
C124 C118 H118 120.4
N14 C125 C120 122.9(3)
N14 C125 H125 118.6
C120 C125 H125 118.6
C118 C120 C125 118.2(3)
C118 C120 H120 120.9
C125 C120 H120 120.9
N11 C121 C123 123.7(3)
N11 C121 H121 118.1
C123 C121 H121 118.1
N14 C122 C124 122.9(3)
N14 C122 H122 118.6
C124 C122 H122 118.6
C121 C123 C105 119.2(2)
C121 C123 H123 120.4
C105 C123 H123 120.4
C122 C124 C118 118.9(3)
C122 C124 H124 120.5
C118 C124 H124 120.5

loop_
_geom_bond_atom_site_label_1
_geom_bond_atom_site_label_2
_geom_bond_distance
O3 H8A 0.88(3)
O3 H7A 0.95(3)
O4 H5A 0.94(3)
O4 H6A 0.87(3)
N1 C18 1.331(2)
N1 C23 1.391(2)
N2 C18 1.364(2)
N2 C30 1.381(2)
N2 H3A 0.93(2)
O1 H10A 0.91(3)
O1 H9A 0.89(3)
O2 H11A 0.89(3)
O2 H12A 0.89(3)
N5 C21 1.332(2)
N5 C15 1.389(2)
N6 C21 1.358(2)
N6 C29 1.388(2)
N6 H1A 0.92(2)
N3 C16 1.325(2)
N3 C33 1.387(2)
N7 C37 1.325(2)
N7 C25 1.388(2)
N4 C16 1.370(2)
N4 C34 1.382(2)
N4 H2A 0.93(2)
N8 C37 1.374(2)
N8 C36 1.380(2)
N8 H4A 0.93(2)
N10 C104 1.333(3)
N10 C77 1.340(3)
N9 C82 1.330(3)
N9 C108 1.340(3)
C15 C29 1.382(3)
C15 C41 1.481(3)
C16 C43 1.473(3)
C17 C35 1.403(3)
C17 C49 1.415(3)
C17 C21 1.471(3)
C18 C62 1.471(2)
C19 C22 1.394(3)
C19 C31 1.400(3)
C19 H19 0.95
C20 C24 1.518(2)
C20 C46 1.582(3)
C20 H20A 0.99
C20 H20B 0.99
C22 C62 1.413(3)
C22 C46 1.520(2)
C23 C30 1.379(3)
C23 C32 1.475(3)
C24 C35 1.395(3)
C24 C43 1.421(3)
C25 C36 1.381(3)
C25 C51 1.481(3)
C26 C49 1.396(3)
C26 C43 1.404(2)
C26 H26 0.95
C27 C61 1.396(3)
C27 C48 1.399(3)
C27 C33 1.479(3)
C28 C57 1.391(3)
C28 C32 1.399(3)
C28 H28 0.95
C29 C42 1.472(3)
C30 C39 1.473(3)
C31 C58 1.420(3)
C31 C37 1.470(3)
C32 C56 1.404(3)
C33 C34 1.380(3)
C34 C38 1.490(3)
C35 H35 0.95
C36 C50 1.484(3)
C38 C100 1.380(3)
C38 C60 1.386(3)
C39 C67 1.393(3)
C39 C64 1.395(3)
C40 C58 1.396(3)
C40 C62 1.403(3)
C40 H40 0.95
C41 C59 1.399(3)
C41 C53 1.400(3)
C42 C91 1.395(3)
C42 C66 1.399(3)
N15 C97 1.331(3)
N15 C99 1.333(3)
C45 C49 1.519(2)
C45 C55 1.589(3)
C45 H45A 0.99
C45 H45B 0.99
C46 H46A 0.99
C46 H46B 0.99
N12 C101 1.331(3)
N12 C98 1.332(3)
C48 C72 1.393(3)
C48 H48 0.95
C50 C65 1.390(3)
C50 C83 1.393(3)
C51 C63 1.396(3)
C51 C68 1.403(3)
C52 C53 1.390(3)
C52 C85 1.391(3)
C52 H52 0.95
C53 H53 0.95
C54 C73 1.377(3)
C54 C65 1.389(3)
C54 H54 0.95
C55 C58 1.512(2)
C55 H55A 0.99
C55 H55B 0.99
C56 C86 1.387(3)
C56 H56 0.95
C57 C79 1.392(3)
C57 H57 0.95
C59 C88 1.390(3)
C59 H59 0.95
C60 C93 1.390(3)
C60 H60 0.95
C61 C78 1.387(3)
C61 H61 0.95
C63 C75 1.387(3)
C63 H63 0.95
C64 C94 1.385(3)
C64 H64 0.95
C65 H65 0.95
C66 C71 1.383(3)
C66 H66 0.95
C67 C87 1.383(3)
C67 H67 0.95
C68 C74 1.389(3)
C68 H68 0.95
C69 C94 1.382(3)
C69 C87 1.384(3)
C69 H69 0.95
N14 C122 1.319(3)
N14 C125 1.334(3)
C71 C81 1.379(3)
C71 H71 0.95
C72 C89 1.379(3)
C72 H72 0.95
C73 C90 1.386(3)
C73 H73 0.95
C74 C92 1.382(3)
C74 H74 0.95
C75 C92 1.388(3)
C75 H75 0.95
C76 C117 1.368(3)
C76 C99 1.373(3)
C76 H76 0.95
C77 C114 1.377(3)
C77 H77 0.95
C78 C89 1.386(3)
C78 H78 0.95
C79 C86 1.387(3)
C79 H79 0.95
C80 C93 1.367(3)
C80 C111 1.369(3)
C80 H80 0.95
C81 C95 1.384(3)
C81 H81 0.95
C82 C102 1.372(3)
C82 H82 0.95
C83 C90 1.392(3)
C83 H83 0.95
N11 C121 1.316(3)
N11 C110 1.320(3)
C85 C88 1.392(3)
C85 H85 0.95
C86 H86 0.95
C87 H87 0.95
C88 H88 0.95
C89 H89 0.95
C90 H90 0.95
C91 C95 1.388(3)
C91 H91 0.95
C92 H92 0.95
C93 H93 0.95
C94 H94 0.95
C95 H95 0.95
C96 C106 1.367(3)
C96 C102 1.382(3)
C96 H96 0.95
C97 C107 1.377(3)
C97 H97 0.95
C98 C109 1.383(3)
C98 H98 0.95
C99 H99 0.95
C100 C111 1.395(3)
C100 H100 0.95
C101 C112 1.379(3)
C101 H101 0.95
C102 H102 0.95
C103 C112 1.374(3)
C103 C109 1.376(3)
C103 H103 0.95
C104 C113 1.376(3)
C104 H104 0.95
C105 C123 1.357(4)
C105 C116 1.388(4)
C105 H105 0.95
C106 C108 1.377(3)
C106 H106 0.95
C107 C117 1.379(3)
C107 H107 0.95
C108 H108 0.95
C109 H109 0.95
C110 C116 1.381(3)
C110 H110 0.95
C111 H111 0.95
C112 H112 0.95
C113 C115 1.370(4)
C113 H113 0.95
C114 C115 1.376(4)
C114 H114 0.95
C115 H115 0.95
C116 H116 0.95
C117 H117 0.95
C118 C120 1.367(5)
C118 C124 1.372(5)
C118 H118 0.95
C125 C120 1.370(4)
C125 H125 0.95
C120 H120 0.95
C121 C123 1.343(4)
C121 H121 0.95
C122 C124 1.359(4)
C122 H122 0.95
C123 H123 0.95
C124 H124 0.95
